data_4029228
loop_
_publ_author_name
'Mancuso, Raffaella'
'Ziccarelli, Ida'
'Armentano, Donatella'
'Marino, Nadia'
'Giofr\`e, Salvatore V'
'Gabriele, Bartolo'

_publ_section_title
;
 Divergent palladium iodide catalyzed multicomponent carbonylative
 approaches to functionalized isoindolinone and isobenzofuranimine
 derivatives.
;
_journal_issue 8
_journal_name_full 'The Journal of organic chemistry'
_journal_page_first 3506
_journal_page_last 3518
_journal_paper_doi 10.1021/jo500281h
_journal_volume 79
_journal_year 2014
_chemical_formula_sum 'C23 H17 N O3'
_chemical_formula_weight 355.38
_chemical_name_systematic
; 
 ? 
;
_space_group_IT_number 14
_symmetry_cell_setting monoclinic
_symmetry_space_group_name_Hall '-P 2ybc'
_symmetry_space_group_name_H-M 'P 1 21/c 1'
_atom_sites_solution_hydrogens geom
_atom_sites_solution_primary direct
_atom_sites_solution_secondary difmap
_audit_creation_method SHELXL-97
_cell_angle_alpha 90.00
_cell_angle_beta 112.239(3)
_cell_angle_gamma 90.00
_cell_formula_units_Z 8
_cell_length_a 16.4375(14)
_cell_length_b 13.4404(11)
_cell_length_c 18.1129(13)
_cell_measurement_reflns_used 9292
_cell_measurement_temperature 296(2)
_cell_measurement_theta_max 25
_cell_measurement_theta_min 2.5
_cell_volume 3704.0(5)
_computing_cell_refinement 'Bruker APEX'
_computing_data_collection 'Bruker APEX'
_computing_data_reduction 'Bruker SAINT'
_computing_molecular_graphics 'Bruker SHELXTL'
_computing_publication_material 'Bruker SHELXTL'
_computing_structure_refinement 'SHELXL-97 (Sheldrick, 2008)'
_computing_structure_solution 'SHELXS-97 (Sheldrick, 2008)'
_diffrn_ambient_temperature 296(2)
_diffrn_measured_fraction_theta_full 0.992
_diffrn_measured_fraction_theta_max 0.992
_diffrn_measurement_device_type 'CCD area detector'
_diffrn_measurement_method 'phi and omega scans'
_diffrn_radiation_monochromator graphite
_diffrn_radiation_source 'fine-focus sealed tube'
_diffrn_radiation_type MoK\a
_diffrn_radiation_wavelength 0.71073
_diffrn_reflns_av_R_equivalents 0.0307
_diffrn_reflns_av_sigmaI/netI 0.0120
_diffrn_reflns_limit_h_max 18
_diffrn_reflns_limit_h_min -19
_diffrn_reflns_limit_k_max 15
_diffrn_reflns_limit_k_min -15
_diffrn_reflns_limit_l_max 15
_diffrn_reflns_limit_l_min -21
_diffrn_reflns_number 135315
_diffrn_reflns_theta_full 24.56
_diffrn_reflns_theta_max 24.56
_diffrn_reflns_theta_min 1.34
_exptl_absorpt_coefficient_mu 0.085
_exptl_absorpt_correction_T_max 0.9734
_exptl_absorpt_correction_T_min 0.9669
_exptl_absorpt_correction_type multi-scan
_exptl_absorpt_process_details sadabs
_exptl_crystal_colour yellow
_exptl_crystal_density_diffrn 1.275
_exptl_crystal_density_method 'not measured'
_exptl_crystal_description cubic
_exptl_crystal_F_000 1488
_exptl_crystal_size_max 0.40
_exptl_crystal_size_mid 0.38
_exptl_crystal_size_min 0.32
_refine_diff_density_max 0.237
_refine_diff_density_min -0.224
_refine_diff_density_rms 0.031
_refine_ls_extinction_method none
_refine_ls_goodness_of_fit_ref 1.034
_refine_ls_hydrogen_treatment mixed
_refine_ls_matrix_type full
_refine_ls_number_parameters 489
_refine_ls_number_reflns 6157
_refine_ls_number_restraints 0
_refine_ls_restrained_S_all 1.034
_refine_ls_R_factor_all 0.0570
_refine_ls_R_factor_gt 0.0415
_refine_ls_shift/su_max 0.001
_refine_ls_shift/su_mean 0.000
_refine_ls_structure_factor_coef Fsqd
_refine_ls_weighting_details 'calc w=1/[\s^2^(Fo^2^)+(0.0535P)^2^+1.0182P] where P=(Fo^2^+2Fc^2^)/3'
_refine_ls_weighting_scheme calc
_refine_ls_wR_factor_gt 0.1051
_refine_ls_wR_factor_ref 0.1180
_reflns_number_gt 4836
_reflns_number_total 6157
_reflns_threshold_expression >2sigma(I)
_cod_data_source_file jo500281h_si_005.cif
_cod_data_source_block bg6h
_cod_depositor_comments
;
The following automatic conversions were performed:

'_symmetry_cell_setting' value 'Monoclinic' changed to 'monoclinic'
according to
/usr/data/users/saulius/automatic-downloads/rss-feeds/ACS/lib/dictionaries/cif_core.dic
dictionary named 'cif_core.dic' version 2.4.2 from 2011-04-26.

Automatic conversion script
Id: cif_fix_values 2281 2013-09-26 08:29:07Z andrius 

 Adding full bibliography for
 ./tmp-cod-update-bibliographies-12971/cifs/4029228.cif.
;
_cod_original_sg_symbol_H-M P2(1)/c
_cod_database_code 4029228

loop_
_symmetry_equiv_pos_as_xyz
'x, y, z'
'-x, y+1/2, -z+1/2'
'-x, -y, -z'
'x, -y-1/2, z-1/2'

loop_
_atom_site_label
_atom_site_type_symbol
_atom_site_fract_x
_atom_site_fract_y
_atom_site_fract_z
_atom_site_U_iso_or_equiv
_atom_site_adp_type
_atom_site_occupancy
_atom_site_symmetry_multiplicity
_atom_site_calc_flag
_atom_site_refinement_flags
O1 O -0.06353(13) 0.22770(18) 0.07468(14) 0.1516(10) Uani 1 1 d .
O2 O -0.04281(10) 0.11197(11) 0.16379(10) 0.0903(5) Uani 1 1 d .
O3 O 0.17409(7) 0.11704(9) 0.06095(7) 0.0568(3) Uani 1 1 d .
O4 O 0.16911(10) 0.02398(11) 0.70164(10) 0.0848(4) Uani 1 1 d .
O5 O 0.15323(8) 0.17778(10) 0.73788(9) 0.0762(4) Uani 1 1 d .
O6 O 0.39032(7) 0.14495(8) 0.66068(6) 0.0551(3) Uani 1 1 d .
N1 N 0.27383(10) 0.13356(11) -0.00221(9) 0.0641(4) Uani 1 1 d .
N2 N 0.48504(9) 0.12136(10) 0.59260(7) 0.0507(3) Uani 1 1 d .
C1 C -0.02050(13) 0.16113(17) 0.11134(12) 0.0709(5) Uani 1 1 d .
C2 C 0.06137(11) 0.12290(13) 0.10707(10) 0.0549(4) Uani 1 1 d .
C3 C 0.09997(10) 0.16689(13) 0.06152(10) 0.0539(4) Uani 1 1 d .
C4 C 0.08688(11) 0.25385(13) 0.00865(10) 0.0558(4) Uani 1 1 d .
C5 C 0.02638(13) 0.33186(15) -0.01382(13) 0.0722(5) Uani 1 1 d .
H5 H -0.0172 0.3368 0.0071 0.087 Uiso 1 1 calc R
C6 C 0.03221(14) 0.40121(16) -0.06730(14) 0.0789(6) Uani 1 1 d .
H6 H -0.0083 0.4530 -0.0827 0.095 Uiso 1 1 calc R
C7 C 0.09675(15) 0.39600(15) -0.09881(13) 0.0773(6) Uani 1 1 d .
H7 H 0.0985 0.4434 -0.1356 0.093 Uiso 1 1 calc R
C8 C 0.15835(13) 0.32101(14) -0.07604(12) 0.0702(5) Uani 1 1 d .
H8 H 0.2027 0.3177 -0.0961 0.084 Uiso 1 1 calc R
C9 C 0.15243(11) 0.25064(13) -0.02245(10) 0.0567(4) Uani 1 1 d .
C10 C 0.20741(11) 0.16351(13) 0.01024(10) 0.0552(4) Uani 1 1 d .
C11 C 0.10261(11) 0.03216(13) 0.15348(10) 0.0535(4) Uani 1 1 d .
C12 C 0.17044(14) 0.04012(17) 0.22598(12) 0.0809(6) Uani 1 1 d .
H12 H 0.1886 0.1028 0.2477 0.097 Uiso 1 1 calc R
C13 C 0.21205(16) -0.0424(2) 0.26710(16) 0.1061(9) Uani 1 1 d .
H13 H 0.2579 -0.0350 0.3164 0.127 Uiso 1 1 calc R
C14 C 0.18757(18) -0.1340(2) 0.23717(19) 0.1011(8) Uani 1 1 d .
H14 H 0.2166 -0.1898 0.2651 0.121 Uiso 1 1 calc R
C15 C 0.1203(2) -0.14392(19) 0.1660(2) 0.1255(11) Uani 1 1 d .
H15 H 0.1029 -0.2070 0.1449 0.151 Uiso 1 1 calc R
C16 C 0.07707(19) -0.06118(18) 0.12440(15) 0.1046(9) Uani 1 1 d .
H16 H 0.0300 -0.0692 0.0760 0.126 Uiso 1 1 calc R
C17 C -0.12262(17) 0.1433(2) 0.17283(19) 0.1177(10) Uani 1 1 d .
H17A H -0.1216 0.2141 0.1800 0.177 Uiso 1 1 calc R
H17B H -0.1269 0.1112 0.2186 0.177 Uiso 1 1 calc R
H17C H -0.1724 0.1254 0.1260 0.177 Uiso 1 1 calc R
C18 C 0.32007(12) 0.04568(13) 0.03302(11) 0.0594(4) Uani 1 1 d .
C19 C 0.28110(15) -0.04114(15) 0.04460(14) 0.0797(6) Uani 1 1 d .
H19 H 0.2206 -0.0437 0.0310 0.096 Uiso 1 1 calc R
C20 C 0.33213(19) -0.12408(16) 0.07633(16) 0.0941(8) Uani 1 1 d .
H20 H 0.3054 -0.1821 0.0837 0.113 Uiso 1 1 calc R
C21 C 0.42112(18) -0.12234(18) 0.09702(13) 0.0846(7) Uani 1 1 d .
H21 H 0.4550 -0.1783 0.1189 0.102 Uiso 1 1 calc R
C22 C 0.45930(16) -0.03740(19) 0.08509(15) 0.0902(7) Uani 1 1 d .
H22 H 0.5199 -0.0353 0.0990 0.108 Uiso 1 1 calc R
C23 C 0.40942(14) 0.04593(16) 0.05254(14) 0.0800(6) Uani 1 1 d .
H23 H 0.4366 0.1029 0.0437 0.096 Uiso 1 1 calc R
C24 C 0.19556(11) 0.10831(13) 0.71377(10) 0.0547(4) Uani 1 1 d .
C25 C 0.27720(11) 0.14700(12) 0.70805(9) 0.0503(4) Uani 1 1 d .
C26 C 0.31153(11) 0.10391(12) 0.65904(9) 0.0496(4) Uani 1 1 d .
C27 C 0.28851(10) 0.02248(12) 0.60044(9) 0.0492(4) Uani 1 1 d .
C28 C 0.21992(11) -0.04554(13) 0.57345(11) 0.0621(5) Uani 1 1 d .
H28 H 0.1756 -0.0454 0.5936 0.074 Uiso 1 1 calc R
C29 C 0.21907(12) -0.11326(14) 0.51597(12) 0.0702(5) Uani 1 1 d .
H29 H 0.1735 -0.1592 0.4976 0.084 Uiso 1 1 calc R
C30 C 0.28400(13) -0.11488(14) 0.48492(12) 0.0671(5) Uani 1 1 d .
H30 H 0.2811 -0.1611 0.4458 0.081 Uiso 1 1 calc R
C31 C 0.35297(12) -0.04866(13) 0.51133(10) 0.0584(4) Uani 1 1 d .
H31 H 0.3972 -0.0497 0.4911 0.070 Uiso 1 1 calc R
C32 C 0.35410(10) 0.01941(12) 0.56892(9) 0.0488(4) Uani 1 1 d .
C33 C 0.41809(11) 0.09739(12) 0.60640(9) 0.0469(4) Uani 1 1 d .
C34 C 0.32330(10) 0.23106(12) 0.76129(9) 0.0506(4) Uani 1 1 d .
C35 C 0.33664(11) 0.22677(14) 0.84180(10) 0.0590(4) Uani 1 1 d .
H35 H 0.3156 0.1727 0.8612 0.071 Uiso 1 1 calc R
C36 C 0.38069(13) 0.30176(18) 0.89294(12) 0.0760(6) Uani 1 1 d .
H36 H 0.3889 0.2979 0.9466 0.091 Uiso 1 1 calc R
C37 C 0.41245(14) 0.38177(19) 0.86599(15) 0.0846(7) Uani 1 1 d .
H37 H 0.4425 0.4320 0.9011 0.102 Uiso 1 1 calc R
C38 C 0.39978(14) 0.38770(15) 0.78658(15) 0.0814(6) Uani 1 1 d .
H38 H 0.4213 0.4422 0.7680 0.098 Uiso 1 1 calc R
C39 C 0.35532(13) 0.31319(13) 0.73429(11) 0.0651(5) Uani 1 1 d .
H39 H 0.3468 0.3181 0.6806 0.078 Uiso 1 1 calc R
C40 C 0.07667(15) 0.14529(19) 0.75217(17) 0.0999(8) Uani 1 1 d .
H40A H 0.0336 0.1198 0.7036 0.150 Uiso 1 1 calc R
H40B H 0.0523 0.2005 0.7704 0.150 Uiso 1 1 calc R
H40C H 0.0932 0.0940 0.7920 0.150 Uiso 1 1 calc R
C41 C 0.54104(10) 0.20173(12) 0.63202(9) 0.0490(4) Uani 1 1 d .
C42 C 0.56370(14) 0.22552(17) 0.71152(11) 0.0761(6) Uani 1 1 d .
H42 H 0.5416 0.1880 0.7429 0.091 Uiso 1 1 calc R
C43 C 0.61881(14) 0.30451(18) 0.74455(12) 0.0857(7) Uani 1 1 d .
H43 H 0.6331 0.3203 0.7980 0.103 Uiso 1 1 calc R
C44 C 0.65297(13) 0.36019(15) 0.69971(13) 0.0729(5) Uani 1 1 d .
H44 H 0.6899 0.4137 0.7223 0.087 Uiso 1 1 calc R
C46 C 0.57690(11) 0.25685(13) 0.58757(10) 0.0542(4) Uani 1 1 d .
H46 H 0.5638 0.2405 0.5344 0.065 Uiso 1 1 calc R
C45 C 0.63199(12) 0.33610(14) 0.62115(12) 0.0649(5) Uani 1 1 d .
H45 H 0.6550 0.3733 0.5903 0.078 Uiso 1 1 calc R

loop_
_atom_site_aniso_label
_atom_site_aniso_U_11
_atom_site_aniso_U_22
_atom_site_aniso_U_33
_atom_site_aniso_U_23
_atom_site_aniso_U_13
_atom_site_aniso_U_12
O1 0.1129(14) 0.194(2) 0.195(2) 0.1306(19) 0.1109(15) 0.0989(15)
O2 0.0817(9) 0.0979(11) 0.1211(12) 0.0323(9) 0.0721(9) 0.0269(8)
O3 0.0521(6) 0.0669(7) 0.0601(7) 0.0093(6) 0.0309(6) 0.0113(6)
O4 0.0968(10) 0.0673(9) 0.1178(12) -0.0155(8) 0.0719(10) -0.0189(8)
O5 0.0590(8) 0.0665(8) 0.1099(11) -0.0104(7) 0.0394(8) 0.0020(6)
O6 0.0564(7) 0.0592(7) 0.0536(6) -0.0130(5) 0.0253(5) -0.0118(5)
N1 0.0657(9) 0.0651(10) 0.0760(10) 0.0073(8) 0.0433(8) 0.0078(8)
N2 0.0552(8) 0.0533(8) 0.0454(7) -0.0005(6) 0.0212(6) -0.0067(6)
C1 0.0609(11) 0.0860(14) 0.0748(12) 0.0217(11) 0.0359(10) 0.0182(11)
C2 0.0472(9) 0.0665(11) 0.0542(9) 0.0027(8) 0.0228(8) 0.0054(8)
C3 0.0452(9) 0.0635(11) 0.0533(9) -0.0003(8) 0.0191(8) 0.0067(8)
C4 0.0490(9) 0.0625(11) 0.0568(10) 0.0017(8) 0.0211(8) 0.0035(8)
C5 0.0603(11) 0.0738(13) 0.0885(14) 0.0153(11) 0.0350(10) 0.0138(10)
C6 0.0722(13) 0.0677(13) 0.1008(16) 0.0186(12) 0.0372(12) 0.0158(10)
C7 0.0853(14) 0.0653(12) 0.0871(14) 0.0178(11) 0.0390(12) 0.0055(11)
C8 0.0739(12) 0.0684(12) 0.0789(13) 0.0090(10) 0.0410(11) 0.0046(10)
C9 0.0570(10) 0.0594(10) 0.0568(10) 0.0008(8) 0.0252(8) 0.0024(8)
C10 0.0550(10) 0.0615(10) 0.0562(10) 0.0016(8) 0.0292(8) 0.0011(8)
C11 0.0497(9) 0.0624(11) 0.0544(9) 0.0026(8) 0.0264(8) 0.0024(8)
C12 0.0784(14) 0.0777(14) 0.0702(13) 0.0151(11) 0.0094(11) -0.0155(11)
C13 0.0830(16) 0.102(2) 0.1038(18) 0.0475(16) 0.0019(13) -0.0134(14)
C14 0.0918(18) 0.0906(19) 0.127(2) 0.0477(17) 0.0488(17) 0.0242(15)
C15 0.174(3) 0.0593(15) 0.123(2) -0.0005(15) 0.033(2) 0.0090(17)
C16 0.127(2) 0.0751(16) 0.0800(15) -0.0069(13) 0.0028(14) 0.0016(15)
C17 0.0978(18) 0.133(2) 0.166(3) 0.041(2) 0.099(2) 0.0376(17)
C18 0.0664(11) 0.0604(11) 0.0656(11) 0.0013(9) 0.0411(9) 0.0064(9)
C19 0.0792(14) 0.0682(13) 0.1129(17) 0.0018(12) 0.0604(13) 0.0048(11)
C20 0.127(2) 0.0641(13) 0.127(2) 0.0134(13) 0.0884(18) 0.0140(14)
C21 0.1116(19) 0.0825(16) 0.0766(14) 0.0138(11) 0.0546(14) 0.0354(14)
C22 0.0730(14) 0.0932(17) 0.1045(17) 0.0015(14) 0.0336(13) 0.0205(13)
C23 0.0677(13) 0.0703(13) 0.1125(17) 0.0021(12) 0.0460(12) 0.0036(10)
C24 0.0586(10) 0.0515(10) 0.0557(10) -0.0018(8) 0.0234(8) -0.0011(8)
C25 0.0531(9) 0.0505(9) 0.0468(9) 0.0018(7) 0.0182(8) 0.0013(7)
C26 0.0507(9) 0.0503(9) 0.0466(8) -0.0006(7) 0.0171(7) -0.0035(7)
C27 0.0508(9) 0.0477(9) 0.0469(8) -0.0023(7) 0.0162(7) -0.0020(7)
C28 0.0516(10) 0.0649(11) 0.0718(11) -0.0139(9) 0.0257(9) -0.0097(8)
C29 0.0575(11) 0.0659(12) 0.0845(13) -0.0250(10) 0.0238(10) -0.0179(9)
C30 0.0678(12) 0.0640(11) 0.0697(12) -0.0248(9) 0.0261(10) -0.0110(9)
C31 0.0611(10) 0.0599(11) 0.0573(10) -0.0099(8) 0.0261(8) -0.0069(9)
C32 0.0522(9) 0.0478(9) 0.0443(8) -0.0013(7) 0.0160(7) -0.0035(7)
C33 0.0544(9) 0.0483(9) 0.0393(8) 0.0000(7) 0.0192(7) -0.0019(7)
C34 0.0500(9) 0.0529(9) 0.0478(9) -0.0039(7) 0.0172(7) 0.0040(7)
C35 0.0532(10) 0.0736(12) 0.0509(9) -0.0045(9) 0.0204(8) 0.0057(9)
C36 0.0581(11) 0.1083(17) 0.0563(11) -0.0272(12) 0.0158(9) 0.0036(12)
C37 0.0614(12) 0.0926(16) 0.0953(17) -0.0488(14) 0.0245(12) -0.0104(11)
C38 0.0807(14) 0.0605(12) 0.1107(18) -0.0205(12) 0.0451(13) -0.0138(11)
C39 0.0785(12) 0.0560(11) 0.0646(11) -0.0049(9) 0.0315(10) -0.0036(9)
C40 0.0714(14) 0.1035(18) 0.144(2) -0.0234(16) 0.0631(15) -0.0049(13)
C41 0.0468(9) 0.0520(9) 0.0489(9) -0.0027(7) 0.0189(7) -0.0042(7)
C42 0.0818(13) 0.0964(15) 0.0502(10) -0.0077(10) 0.0252(10) -0.0374(12)
C43 0.0847(14) 0.1102(17) 0.0619(12) -0.0264(12) 0.0274(11) -0.0387(13)
C44 0.0618(11) 0.0691(12) 0.0859(14) -0.0179(11) 0.0258(11) -0.0192(10)
C46 0.0523(9) 0.0599(10) 0.0564(9) -0.0019(8) 0.0274(8) -0.0032(8)
C45 0.0610(11) 0.0615(11) 0.0792(13) 0.0020(10) 0.0345(10) -0.0102(9)

loop_
_atom_type_symbol
_atom_type_description
_atom_type_scat_dispersion_real
_atom_type_scat_dispersion_imag
_atom_type_scat_source
C C 0.0033 0.0016 'International Tables Vol C Tables 4.2.6.8 and 6.1.1.4'
H H 0.0000 0.0000 'International Tables Vol C Tables 4.2.6.8 and 6.1.1.4'
N N 0.0061 0.0033 'International Tables Vol C Tables 4.2.6.8 and 6.1.1.4'
O O 0.0106 0.0060 'International Tables Vol C Tables 4.2.6.8 and 6.1.1.4'

loop_
_geom_angle_atom_site_label_1
_geom_angle_atom_site_label_2
_geom_angle_atom_site_label_3
_geom_angle
C1 O2 C17 116.60(17)
C10 O3 C3 110.76(13)
C24 O5 C40 116.42(16)
C33 O6 C26 110.73(12)
C10 N1 C18 122.54(15)
C33 N2 C41 122.85(13)
O1 C1 O2 121.06(18)
O1 C1 C2 127.06(18)
O2 C1 C2 111.89(16)
C3 C2 C1 121.98(16)
C3 C2 C11 118.91(14)
C1 C2 C11 119.10(15)
C2 C3 O3 114.05(15)
C2 C3 C4 139.11(15)
O3 C3 C4 106.82(13)
C9 C4 C5 118.70(16)
C9 C4 C3 107.04(14)
C5 C4 C3 134.25(16)
C6 C5 C4 118.91(18)
C6 C5 H5 120.5
C4 C5 H5 120.5
C5 C6 C7 121.71(19)
C5 C6 H6 119.1
C7 C6 H6 119.1
C8 C7 C6 120.35(19)
C8 C7 H7 119.8
C6 C7 H7 119.8
C7 C8 C9 118.12(18)
C7 C8 H8 120.9
C9 C8 H8 120.9
C8 C9 C4 122.19(17)
C8 C9 C10 129.41(16)
C4 C9 C10 108.39(15)
N1 C10 O3 124.15(16)
N1 C10 C9 128.89(16)
O3 C10 C9 106.95(13)
C16 C11 C12 117.56(19)
C16 C11 C2 121.80(17)
C12 C11 C2 120.59(17)
C13 C12 C11 121.2(2)
C13 C12 H12 119.4
C11 C12 H12 119.4
C14 C13 C12 120.8(2)
C14 C13 H13 119.6
C12 C13 H13 119.6
C13 C14 C15 119.2(2)
C13 C14 H14 120.4
C15 C14 H14 120.4
C14 C15 C16 120.5(3)
C14 C15 H15 119.7
C16 C15 H15 119.7
C11 C16 C15 120.7(2)
C11 C16 H16 119.6
C15 C16 H16 119.6
O2 C17 H17A 109.5
O2 C17 H17B 109.5
H17A C17 H17B 109.5
O2 C17 H17C 109.5
H17A C17 H17C 109.5
H17B C17 H17C 109.5
C23 C18 C19 118.27(18)
C23 C18 N1 116.88(17)
C19 C18 N1 124.74(17)
C20 C19 C18 120.0(2)
C20 C19 H19 120.0
C18 C19 H19 120.0
C21 C20 C19 121.2(2)
C21 C20 H20 119.4
C19 C20 H20 119.4
C22 C21 C20 118.8(2)
C22 C21 H21 120.6
C20 C21 H21 120.6
C21 C22 C23 120.9(2)
C21 C22 H22 119.5
C23 C22 H22 119.5
C18 C23 C22 120.8(2)
C18 C23 H23 119.6
C22 C23 H23 119.6
O4 C24 O5 121.48(16)
O4 C24 C25 126.35(16)
O5 C24 C25 112.12(15)
C26 C25 C24 120.77(15)
C26 C25 C34 120.90(15)
C24 C25 C34 118.24(14)
C25 C26 O6 115.56(14)
C25 C26 C27 137.44(15)
O6 C26 C27 107.00(13)
C28 C27 C32 119.04(15)
C28 C27 C26 134.17(15)
C32 C27 C26 106.80(13)
C29 C28 C27 118.37(17)
C29 C28 H28 120.8
C27 C28 H28 120.8
C28 C29 C30 121.94(17)
C28 C29 H29 119.0
C30 C29 H29 119.0
C31 C30 C29 120.63(16)
C31 C30 H30 119.7
C29 C30 H30 119.7
C30 C31 C32 117.66(16)
C30 C31 H31 121.2
C32 C31 H31 121.2
C31 C32 C27 122.36(15)
C31 C32 C33 128.94(15)
C27 C32 C33 108.69(13)
N2 C33 O6 124.73(14)
N2 C33 C32 128.48(14)
O6 C33 C32 106.76(13)
C39 C34 C35 118.13(16)
C39 C34 C25 122.78(15)
C35 C34 C25 119.07(15)
C36 C35 C34 120.63(19)
C36 C35 H35 119.7
C34 C35 H35 119.7
C37 C36 C35 120.82(19)
C37 C36 H36 119.6
C35 C36 H36 119.6
C36 C37 C38 119.54(19)
C36 C37 H37 120.2
C38 C37 H37 120.2
C37 C38 C39 120.4(2)
C37 C38 H38 119.8
C39 C38 H38 119.8
C38 C39 C34 120.47(18)
C38 C39 H39 119.8
C34 C39 H39 119.8
O5 C40 H40A 109.5
O5 C40 H40B 109.5
H40A C40 H40B 109.5
O5 C40 H40C 109.5
H40A C40 H40C 109.5
H40B C40 H40C 109.5
C46 C41 C42 118.53(15)
C46 C41 N2 116.91(14)
C42 C41 N2 124.52(15)
C43 C42 C41 120.33(18)
C43 C42 H42 119.8
C41 C42 H42 119.8
C44 C43 C42 120.87(19)
C44 C43 H43 119.6
C42 C43 H43 119.6
C45 C44 C43 119.19(18)
C45 C44 H44 120.4
C43 C44 H44 120.4
C41 C46 C45 120.72(16)
C41 C46 H46 119.6
C45 C46 H46 119.6
C44 C45 C46 120.34(17)
C44 C45 H45 119.8
C46 C45 H45 119.8

loop_
_geom_bond_atom_site_label_1
_geom_bond_atom_site_label_2
_geom_bond_distance
O1 C1 1.177(2)
O2 C1 1.318(2)
O2 C17 1.445(2)
O3 C10 1.3836(19)
O3 C3 1.3939(19)
O4 C24 1.204(2)
O5 C24 1.333(2)
O5 C40 1.445(2)
O6 C33 1.3869(18)
O6 C26 1.3976(19)
N1 C10 1.262(2)
N1 C18 1.419(2)
N2 C33 1.259(2)
N2 C41 1.423(2)
C1 C2 1.470(2)
C2 C3 1.352(2)
C2 C11 1.491(2)
C3 C4 1.474(2)
C4 C9 1.393(2)
C4 C5 1.395(2)
C5 C6 1.374(3)
C5 H5 0.9300
C6 C7 1.384(3)
C6 H6 0.9300
C7 C8 1.377(3)
C7 H7 0.9300
C8 C9 1.385(3)
C8 H8 0.9300
C9 C10 1.461(2)
C11 C16 1.364(3)
C11 C12 1.368(3)
C12 C13 1.366(3)
C12 H12 0.9300
C13 C14 1.344(4)
C13 H13 0.9300
C14 C15 1.350(4)
C14 H14 0.9300
C15 C16 1.380(4)
C15 H15 0.9300
C16 H16 0.9300
C17 H17A 0.9600
C17 H17B 0.9600
C17 H17C 0.9600
C18 C23 1.374(3)
C18 C19 1.385(3)
C19 C20 1.383(3)
C19 H19 0.9300
C20 C21 1.366(3)
C20 H20 0.9300
C21 C22 1.359(3)
C21 H21 0.9300
C22 C23 1.381(3)
C22 H22 0.9300
C23 H23 0.9300
C24 C25 1.479(2)
C25 C26 1.350(2)
C25 C34 1.492(2)
C26 C27 1.471(2)
C27 C28 1.389(2)
C27 C32 1.399(2)
C28 C29 1.379(3)
C28 H28 0.9300
C29 C30 1.382(3)
C29 H29 0.9300
C30 C31 1.377(2)
C30 H30 0.9300
C31 C32 1.382(2)
C31 H31 0.9300
C32 C33 1.458(2)
C34 C39 1.389(2)
C34 C35 1.391(2)
C35 C36 1.375(3)
C35 H35 0.9300
C36 C37 1.364(3)
C36 H36 0.9300
C37 C38 1.375(3)
C37 H37 0.9300
C38 C39 1.382(3)
C38 H38 0.9300
C39 H39 0.9300
C40 H40A 0.9600
C40 H40B 0.9600
C40 H40C 0.9600
C41 C46 1.380(2)
C41 C42 1.381(2)
C42 C43 1.377(3)
C42 H42 0.9300
C43 C44 1.371(3)
C43 H43 0.9300
C44 C45 1.370(3)
C44 H44 0.9300
C46 C45 1.381(2)
C46 H46 0.9300
C45 H45 0.9300
